data_1553155
loop_
_publ_author_name
'Hama Salih, Mariwan A.'
'Male, Louise'
'Spencer, Neil'
'Fossey, John S.'

_publ_section_title
;
 \g-Lactams and furan bispyrrolidines via iodine mediated cyclisation of
 homoallylamines
;
_journal_issue 11
_journal_name_full 'Organic Chemistry Frontiers'
_journal_page_first 1445
_journal_paper_doi 10.1039/C5QO00183H
_journal_volume 2
_journal_year 2015
_chemical_formula_moiety 'C19 H21 N O3'
_chemical_formula_sum 'C19 H21 N O3'
_chemical_formula_weight 311.37
_space_group_crystal_system triclinic
_space_group_IT_number 2
_space_group_name_Hall '-P 1'
_space_group_name_H-M_alt 'P -1'
_atom_sites_solution_hydrogens mixed
_atom_sites_solution_primary direct
_audit_creation_date 2014-05-13
_audit_creation_method
;
Olex2 1.2
(compiled 2014.03.20 svn.r2914 for OlexSys, GUI svn.r4816)
;
_audit_update_record
;
2014-12-10 deposited with the CCDC.
2015-08-27 downloaded from the CCDC.
;
_cell_angle_alpha 110.497(2)
_cell_angle_beta 97.0023(18)
_cell_angle_gamma 102.2736(19)
_cell_formula_units_Z 4
_cell_length_a 6.98428(14)
_cell_length_b 15.3845(4)
_cell_length_c 16.6168(4)
_cell_measurement_reflns_used 15928
_cell_measurement_temperature 100.00(10)
_cell_measurement_theta_max 74.3190
_cell_measurement_theta_min 3.1310
_cell_volume 1596.16(7)
_computing_cell_refinement
;
CrysAlisPro, Agilent Technologies,
Version 1.171.36.28 (release 01-02-2013 CrysAlis171 .NET)
(compiled Feb  1 2013,16:14:44)
;
_computing_data_collection
;
CrysAlisPro, Agilent Technologies,
Version 1.171.36.28 (release 01-02-2013 CrysAlis171 .NET)
(compiled Feb  1 2013,16:14:44)
;
_computing_data_reduction
;
CrysAlisPro, Agilent Technologies,
Version 1.171.36.28 (release 01-02-2013 CrysAlis171 .NET)
(compiled Feb  1 2013,16:14:44)
;
_computing_molecular_graphics 'Olex2 (Dolomanov et al., 2009)'
_computing_publication_material 'Olex2 (Dolomanov et al., 2009)'
_computing_structure_refinement 'ShelXL (Sheldrick, 2008)'
_computing_structure_solution 'ShelXS (Sheldrick, 2008)'
_diffrn_ambient_temperature 100.00(10)
_diffrn_detector_area_resol_mean 5.1768
_diffrn_measured_fraction_theta_full 1.000
_diffrn_measured_fraction_theta_max 0.985
_diffrn_measurement_device_type 'SuperNova, Dual, Cu at zero, Atlas'
_diffrn_measurement_method '\w scans'
_diffrn_orient_matrix_UB_11 0.2261811000
_diffrn_orient_matrix_UB_12 0.0372701000
_diffrn_orient_matrix_UB_13 0.0416153000
_diffrn_orient_matrix_UB_21 -0.0413255000
_diffrn_orient_matrix_UB_22 0.0748161000
_diffrn_orient_matrix_UB_23 0.0810787000
_diffrn_orient_matrix_UB_31 -0.0234224000
_diffrn_orient_matrix_UB_32 -0.0733085000
_diffrn_orient_matrix_UB_33 0.0443106000
_diffrn_radiation_monochromator mirror
_diffrn_radiation_type CuK\a
_diffrn_radiation_wavelength 1.54184
_diffrn_reflns_av_R_equivalents 0.0314
_diffrn_reflns_av_unetI/netI 0.0265
_diffrn_reflns_Laue_measured_fraction_full 1.000
_diffrn_reflns_Laue_measured_fraction_max 0.985
_diffrn_reflns_limit_h_max 8
_diffrn_reflns_limit_h_min -8
_diffrn_reflns_limit_k_max 18
_diffrn_reflns_limit_k_min -19
_diffrn_reflns_limit_l_max 20
_diffrn_reflns_limit_l_min -20
_diffrn_reflns_number 30499
_diffrn_reflns_point_group_measured_fraction_full 1.000
_diffrn_reflns_point_group_measured_fraction_max 0.985
_diffrn_reflns_theta_full 67.684
_diffrn_reflns_theta_max 74.566
_diffrn_reflns_theta_min 2.907
_diffrn_source 'SuperNova (Cu) X-ray Source'
_exptl_absorpt_coefficient_mu 0.703
_exptl_absorpt_correction_T_max 0.997
_exptl_absorpt_correction_T_min 0.983
_exptl_absorpt_correction_type gaussian
_exptl_absorpt_process_details
;
CrysAlisPro, Agilent Technologies,
Version 1.171.36.28 (release 01-02-2013 CrysAlis171 .NET)
(compiled Feb  1 2013,16:14:44)
Numerical absorption correction based on gaussian integration over
			a multifaceted crystal model
;
_exptl_crystal_colour colourless
_exptl_crystal_colour_primary colourless
_exptl_crystal_density_diffrn 1.296
_exptl_crystal_description Rod
_exptl_crystal_F_000 664
_exptl_crystal_size_max 0.3203
_exptl_crystal_size_mid 0.0911
_exptl_crystal_size_min 0.0389
_refine_diff_density_max 0.494
_refine_diff_density_min -0.302
_refine_diff_density_rms 0.061
_refine_ls_extinction_method none
_refine_ls_goodness_of_fit_ref 1.271
_refine_ls_hydrogen_treatment mixed
_refine_ls_matrix_type full
_refine_ls_number_parameters 427
_refine_ls_number_reflns 6446
_refine_ls_number_restraints 0
_refine_ls_restrained_S_all 1.271
_refine_ls_R_factor_all 0.0571
_refine_ls_R_factor_gt 0.0420
_refine_ls_shift/su_max 0.000
_refine_ls_shift/su_mean 0.000
_refine_ls_structure_factor_coef Fsqd
_refine_ls_weighting_details 'w=1/[\s^2^(Fo^2^)+(0.0300P)^2^+2.7940P] where P=(Fo^2^+2Fc^2^)/3'
_refine_ls_weighting_scheme calc
_refine_ls_wR_factor_gt 0.1573
_refine_ls_wR_factor_ref 0.1611
_reflns_Friedel_coverage 0.000
_reflns_number_gt 5244
_reflns_number_total 6446
_reflns_threshold_expression 'I > 2\s(I)'
_cod_data_source_file c5qo00183h2.cif
_cod_data_source_block 6h-cis
_cod_database_code 1553155
_shelxl_version_number 2014-1
_chemical_oxdiff_formula C19H21NO2
_shelx_space_group_comment
;
The symmetry employed for this shelxl refinement is uniquely defined
by the following loop, which should always be used as a source of
symmetry information in preference to the above space-group names.
They are only intended as comments.
;
_reflns_odcompleteness_completeness 99.98
_reflns_odcompleteness_iscentric 1
_reflns_odcompleteness_theta 66.97
_olex2_refinement_description
;
1. Fixed Uiso
 At 1.2 times of:
  All C(H) groups, All C(H,H) groups
 At 1.5 times of:
  All C(H,H,H) groups
2.a Ternary CH refined with riding coordinates:
 C5(H5), C105(H105)
2.b Secondary CH2 refined with riding coordinates:
 C1(H1A,H1B), C4(H4A,H4B), C101(H10A,H10B), C104(H10C,H10D)
2.c Aromatic/amide H refined with riding coordinates:
 C8(H8), C9(H9), C10(H10), C11(H11), C12(H12), C14(H14), C15(H15), C17(H17),
 C18(H18), C108(H108), C109(H109), C110(H110), C111(H111), C112(H112),
 C114(H114), C115(H115), C117(H117), C118(H118)
2.d Idealised Me refined as rotating group:
 C6(H6A,H6B,H6C), C19(H19A,H19B,H19C), C106(H10E,H10F,H10G), C119(H11A,H11B,
 H11C)
;

loop_
_space_group_symop_operation_xyz
'x, y, z'
'-x, -y, -z'

loop_
_atom_site_label
_atom_site_type_symbol
_atom_site_fract_x
_atom_site_fract_y
_atom_site_fract_z
_atom_site_U_iso_or_equiv
_atom_site_adp_type
_atom_site_occupancy
_atom_site_site_symmetry_order
_atom_site_calc_flag
_atom_site_refinement_flags_posn
C1 C 0.4738(4) 0.34387(18) -0.21821(16) 0.0170(5) Uani 1 1 d .
H1A H 0.6178 0.3768 -0.1920 0.020 Uiso 1 1 calc R
H1B H 0.4249 0.3761 -0.2555 0.020 Uiso 1 1 calc R
C2 C 0.4388(4) 0.35057(17) -0.07031(16) 0.0154(5) Uani 1 1 d .
C3 C 0.2656(4) 0.33056(17) -0.02480(16) 0.0157(5) Uani 1 1 d .
C4 C 0.1012(4) 0.35685(18) -0.07286(16) 0.0173(5) Uani 1 1 d .
H4A H 0.1114 0.4265 -0.0449 0.021 Uiso 1 1 calc R
H4B H -0.0335 0.3191 -0.0737 0.021 Uiso 1 1 calc R
C5 C 0.1409(3) 0.33061(18) -0.16605(16) 0.0153(5) Uani 1 1 d .
H5 H 0.0828 0.2596 -0.1998 0.018 Uiso 1 1 calc R
C6 C 0.3198(4) 0.38339(19) 0.07401(16) 0.0202(5) Uani 1 1 d .
H6A H 0.3637 0.4531 0.0888 0.030 Uiso 1 1 calc GR
H6B H 0.4286 0.3630 0.0987 0.030 Uiso 1 1 calc GR
H6C H 0.2022 0.3684 0.0985 0.030 Uiso 1 1 calc GR
C7 C 0.0622(3) 0.38381(18) -0.21839(16) 0.0153(5) Uani 1 1 d .
C8 C -0.0693(4) 0.33115(18) -0.29960(16) 0.0178(5) Uani 1 1 d .
H8 H -0.1086 0.2626 -0.3215 0.021 Uiso 1 1 calc R
C9 C -0.1438(4) 0.37809(19) -0.34905(17) 0.0206(5) Uani 1 1 d .
H9 H -0.2352 0.3416 -0.4040 0.025 Uiso 1 1 calc R
C10 C -0.0849(4) 0.47814(19) -0.31835(17) 0.0203(5) Uani 1 1 d .
H10 H -0.1328 0.5102 -0.3527 0.024 Uiso 1 1 calc R
C11 C 0.0450(4) 0.53091(19) -0.23681(18) 0.0211(5) Uani 1 1 d .
H11 H 0.0844 0.5994 -0.2151 0.025 Uiso 1 1 calc R
C12 C 0.1174(4) 0.48436(18) -0.18695(17) 0.0187(5) Uani 1 1 d .
H12 H 0.2051 0.5211 -0.1311 0.022 Uiso 1 1 calc R
C13 C 0.4496(4) 0.23911(18) -0.27479(16) 0.0166(5) Uani 1 1 d .
C14 C 0.5524(4) 0.18623(18) -0.24160(17) 0.0176(5) Uani 1 1 d .
H14 H 0.6408 0.2176 -0.1854 0.021 Uiso 1 1 calc R
C15 C 0.5285(4) 0.08939(19) -0.28861(17) 0.0188(5) Uani 1 1 d .
H15 H 0.5976 0.0543 -0.2644 0.023 Uiso 1 1 calc R
C16 C 0.4021(4) 0.04323(18) -0.37195(17) 0.0185(5) Uani 1 1 d .
C17 C 0.3011(4) 0.09447(19) -0.40727(17) 0.0199(5) Uani 1 1 d .
H17 H 0.2165 0.0635 -0.4643 0.024 Uiso 1 1 calc R
C18 C 0.3251(4) 0.19230(19) -0.35804(17) 0.0191(5) Uani 1 1 d .
H18 H 0.2550 0.2273 -0.3820 0.023 Uiso 1 1 calc R
C19 C 0.2497(4) -0.1060(2) -0.49460(18) 0.0265(6) Uani 1 1 d .
H19A H 0.1148 -0.1017 -0.4865 0.040 Uiso 1 1 calc GR
H19B H 0.2515 -0.1737 -0.5158 0.040 Uiso 1 1 calc GR
H19C H 0.2864 -0.0790 -0.5378 0.040 Uiso 1 1 calc GR
N1 N 0.3624(3) 0.35293(15) -0.14784(13) 0.0150(4) Uani 1 1 d .
O1 O 0.6165(3) 0.35740(13) -0.04294(12) 0.0196(4) Uani 1 1 d .
O2 O 0.2049(3) 0.22787(13) -0.05150(12) 0.0194(4) Uani 1 1 d .
H2 H 0.285(5) 0.210(3) -0.020(2) 0.037(10) Uiso 1 1 d .
O3 O 0.3895(3) -0.05301(13) -0.41295(12) 0.0250(4) Uani 1 1 d .
C101 C 0.5238(4) 0.15207(18) 0.22295(16) 0.0177(5) Uani 1 1 d .
H10A H 0.5530 0.1091 0.2525 0.021 Uiso 1 1 calc R
H10B H 0.3792 0.1291 0.1949 0.021 Uiso 1 1 calc R
C102 C 0.5715(4) 0.15151(17) 0.07803(16) 0.0160(5) Uani 1 1 d .
C103 C 0.7481(4) 0.17087(18) 0.03423(16) 0.0162(5) Uani 1 1 d .
C104 C 0.9124(4) 0.14751(19) 0.08528(16) 0.0178(5) Uani 1 1 d .
H10C H 1.0464 0.1879 0.0888 0.021 Uiso 1 1 calc R
H10D H 0.9088 0.0786 0.0573 0.021 Uiso 1 1 calc R
C105 C 0.8637(3) 0.17075(18) 0.17682(16) 0.0160(5) Uani 1 1 d .
H105 H 0.9199 0.2415 0.2124 0.019 Uiso 1 1 calc R
C106 C 0.6975(4) 0.11422(19) -0.06405(17) 0.0213(5) Uani 1 1 d .
H10E H 0.6615 0.0450 -0.0763 0.032 Uiso 1 1 calc GR
H10F H 0.8141 0.1307 -0.0886 0.032 Uiso 1 1 calc GR
H10G H 0.5841 0.1302 -0.0909 0.032 Uiso 1 1 calc GR
C107 C 0.9396(4) 0.11533(18) 0.22724(16) 0.0158(5) Uani 1 1 d .
C108 C 1.0790(4) 0.16510(19) 0.30687(17) 0.0187(5) Uani 1 1 d .
H108 H 1.1241 0.2336 0.3296 0.022 Uiso 1 1 calc R
C109 C 1.1526(4) 0.1152(2) 0.35333(17) 0.0223(6) Uani 1 1 d .
H109 H 1.2494 0.1494 0.4070 0.027 Uiso 1 1 calc R
C110 C 1.0844(4) 0.0155(2) 0.32119(18) 0.0224(6) Uani 1 1 d .
H110 H 1.1317 -0.0186 0.3536 0.027 Uiso 1 1 calc R
C111 C 0.9467(4) -0.0348(2) 0.24153(18) 0.0228(6) Uani 1 1 d .
H111 H 0.9012 -0.1032 0.2192 0.027 Uiso 1 1 calc R
C112 C 0.8757(4) 0.01494(19) 0.19453(17) 0.0194(5) Uani 1 1 d .
H112 H 0.7830 -0.0197 0.1397 0.023 Uiso 1 1 calc R
C113 C 0.5709(4) 0.25389(19) 0.29052(16) 0.0175(5) Uani 1 1 d .
C114 C 0.4864(4) 0.32142(19) 0.27355(17) 0.0190(5) Uani 1 1 d .
H114 H 0.3920 0.3020 0.2200 0.023 Uiso 1 1 calc R
C115 C 0.5367(4) 0.41673(19) 0.33310(17) 0.0202(5) Uani 1 1 d .
H115 H 0.4767 0.4618 0.3206 0.024 Uiso 1 1 calc R
C116 C 0.6761(4) 0.44541(19) 0.41127(17) 0.0200(5) Uani 1 1 d .
C117 C 0.7623(4) 0.3788(2) 0.42933(17) 0.0223(6) Uani 1 1 d .
H117 H 0.8582 0.3985 0.4825 0.027 Uiso 1 1 calc R
C118 C 0.7082(4) 0.2840(2) 0.36979(17) 0.0205(5) Uani 1 1 d .
H118 H 0.7655 0.2386 0.3831 0.025 Uiso 1 1 calc R
C119 C 0.6757(5) 0.6102(2) 0.4545(2) 0.0321(7) Uani 1 1 d .
H11A H 0.7167 0.6121 0.4007 0.048 Uiso 1 1 calc GR
H11B H 0.7374 0.6728 0.5032 0.048 Uiso 1 1 calc GR
H11C H 0.5293 0.5960 0.4456 0.048 Uiso 1 1 calc GR
N101 N 0.6424(3) 0.14721(15) 0.15525(13) 0.0155(4) Uani 1 1 d .
O101 O 0.3953(3) 0.14586(13) 0.04953(12) 0.0216(4) Uani 1 1 d .
O102 O 0.8062(3) 0.27304(13) 0.05722(12) 0.0193(4) Uani 1 1 d .
H102 H 0.725(6) 0.288(3) 0.025(2) 0.038(10) Uiso 1 1 d .
O103 O 0.7390(3) 0.53713(14) 0.47484(12) 0.0266(4) Uani 1 1 d .

loop_
_atom_site_aniso_label
_atom_site_aniso_U_11
_atom_site_aniso_U_22
_atom_site_aniso_U_33
_atom_site_aniso_U_23
_atom_site_aniso_U_13
_atom_site_aniso_U_12
C1 0.0188(12) 0.0175(12) 0.0190(12) 0.0103(10) 0.0066(9) 0.0067(10)
C2 0.0173(12) 0.0124(11) 0.0170(12) 0.0067(9) 0.0023(9) 0.0040(9)
C3 0.0161(11) 0.0143(12) 0.0182(12) 0.0086(10) 0.0034(9) 0.0038(9)
C4 0.0161(11) 0.0194(13) 0.0193(12) 0.0100(10) 0.0045(9) 0.0059(10)
C5 0.0136(11) 0.0146(12) 0.0187(12) 0.0079(10) 0.0023(9) 0.0039(9)
C6 0.0208(12) 0.0214(13) 0.0175(12) 0.0078(11) 0.0032(10) 0.0040(10)
C7 0.0137(11) 0.0173(12) 0.0178(12) 0.0091(10) 0.0048(9) 0.0056(9)
C8 0.0179(12) 0.0152(12) 0.0197(12) 0.0063(10) 0.0037(9) 0.0043(9)
C9 0.0205(12) 0.0233(13) 0.0175(12) 0.0078(11) 0.0016(10) 0.0066(10)
C10 0.0218(13) 0.0243(14) 0.0220(13) 0.0147(11) 0.0053(10) 0.0108(11)
C11 0.0221(13) 0.0159(12) 0.0257(14) 0.0080(11) 0.0047(10) 0.0066(10)
C12 0.0181(12) 0.0176(13) 0.0195(12) 0.0078(10) 0.0008(10) 0.0040(10)
C13 0.0167(11) 0.0176(12) 0.0195(12) 0.0096(10) 0.0080(9) 0.0064(9)
C14 0.0166(11) 0.0204(13) 0.0180(12) 0.0097(10) 0.0043(9) 0.0056(10)
C15 0.0200(12) 0.0217(13) 0.0205(13) 0.0122(11) 0.0059(10) 0.0100(10)
C16 0.0210(12) 0.0172(12) 0.0198(12) 0.0075(10) 0.0078(10) 0.0075(10)
C17 0.0223(13) 0.0220(13) 0.0168(12) 0.0086(10) 0.0037(10) 0.0072(10)
C18 0.0207(12) 0.0219(13) 0.0199(13) 0.0113(11) 0.0056(10) 0.0098(10)
C19 0.0336(15) 0.0218(14) 0.0202(13) 0.0042(11) 0.0017(11) 0.0086(12)
N1 0.0144(10) 0.0167(10) 0.0159(10) 0.0077(8) 0.0037(8) 0.0052(8)
O1 0.0145(8) 0.0230(10) 0.0226(9) 0.0108(8) 0.0023(7) 0.0056(7)
O2 0.0192(9) 0.0155(9) 0.0223(9) 0.0087(7) -0.0004(7) 0.0027(7)
O3 0.0338(11) 0.0193(10) 0.0205(9) 0.0049(8) 0.0006(8) 0.0119(8)
C101 0.0185(12) 0.0187(13) 0.0199(12) 0.0103(10) 0.0076(10) 0.0065(10)
C102 0.0174(12) 0.0129(12) 0.0188(12) 0.0079(10) 0.0035(9) 0.0038(9)
C103 0.0169(11) 0.0150(12) 0.0181(12) 0.0089(10) 0.0031(9) 0.0036(9)
C104 0.0168(12) 0.0209(13) 0.0191(12) 0.0101(10) 0.0057(9) 0.0067(10)
C105 0.0130(11) 0.0162(12) 0.0195(12) 0.0083(10) 0.0031(9) 0.0036(9)
C106 0.0230(13) 0.0212(13) 0.0185(13) 0.0085(11) 0.0041(10) 0.0029(10)
C107 0.0144(11) 0.0184(12) 0.0183(12) 0.0099(10) 0.0054(9) 0.0060(9)
C108 0.0173(12) 0.0190(13) 0.0200(12) 0.0074(10) 0.0049(10) 0.0050(10)
C109 0.0195(12) 0.0310(15) 0.0187(13) 0.0110(11) 0.0035(10) 0.0095(11)
C110 0.0245(13) 0.0304(15) 0.0247(14) 0.0194(12) 0.0099(11) 0.0153(11)
C111 0.0237(13) 0.0195(13) 0.0294(14) 0.0117(11) 0.0081(11) 0.0092(11)
C112 0.0187(12) 0.0192(13) 0.0215(13) 0.0092(11) 0.0032(10) 0.0057(10)
C113 0.0168(12) 0.0212(13) 0.0189(12) 0.0105(10) 0.0085(9) 0.0065(10)
C114 0.0173(12) 0.0226(13) 0.0200(12) 0.0114(11) 0.0034(10) 0.0058(10)
C115 0.0187(12) 0.0217(13) 0.0240(13) 0.0113(11) 0.0050(10) 0.0085(10)
C116 0.0211(13) 0.0203(13) 0.0189(12) 0.0068(10) 0.0070(10) 0.0063(10)
C117 0.0245(13) 0.0281(15) 0.0161(12) 0.0087(11) 0.0034(10) 0.0106(11)
C118 0.0234(13) 0.0253(14) 0.0201(13) 0.0129(11) 0.0078(10) 0.0126(11)
C119 0.0425(17) 0.0211(15) 0.0303(16) 0.0069(12) 0.0021(13) 0.0124(13)
N101 0.0141(10) 0.0174(10) 0.0176(10) 0.0087(8) 0.0043(8) 0.0055(8)
O101 0.0149(8) 0.0269(10) 0.0264(10) 0.0153(8) 0.0026(7) 0.0055(7)
O102 0.0192(9) 0.0160(9) 0.0220(9) 0.0092(8) 0.0001(7) 0.0024(7)
O103 0.0332(11) 0.0215(10) 0.0222(10) 0.0053(8) 0.0006(8) 0.0102(8)

loop_
_atom_type_symbol
_atom_type_description
_atom_type_scat_dispersion_real
_atom_type_scat_dispersion_imag
_atom_type_scat_source
C C 0.0181 0.0091 'International Tables Vol C Tables 4.2.6.8 and 6.1.1.4'
H H 0.0000 0.0000 'International Tables Vol C Tables 4.2.6.8 and 6.1.1.4'
N N 0.0311 0.0180 'International Tables Vol C Tables 4.2.6.8 and 6.1.1.4'
O O 0.0492 0.0322 'International Tables Vol C Tables 4.2.6.8 and 6.1.1.4'

loop_
_exptl_crystal_face_index_h
_exptl_crystal_face_index_k
_exptl_crystal_face_index_l
_exptl_crystal_face_perp_dist
_exptl_oxdiff_crystal_face_indexfrac_h
_exptl_oxdiff_crystal_face_indexfrac_k
_exptl_oxdiff_crystal_face_indexfrac_l
_exptl_oxdiff_crystal_face_x
_exptl_oxdiff_crystal_face_y
_exptl_oxdiff_crystal_face_z
-4 0 5 0.0368 -3.9999 0.0160 4.9760 -0.6970 0.5699 0.3130
4 0 -5 0.0368 3.9999 -0.0160 -4.9760 0.6970 -0.5699 -0.3130
-2 -6 8 0.0865 -2.0029 -5.9874 7.9943 -0.3435 0.2830 0.8401
2 6 -8 0.0865 2.0029 5.9874 -7.9943 0.3435 -0.2830 -0.8401
0 0 10 0.0147 -0.0063 0.0091 10.0043 0.4152 0.8121 0.4428
0 0 -10 0.0242 0.0063 -0.0091 -10.0043 -0.4152 -0.8121 -0.4428
0 -4 -8 0.0526 0.0054 -4.0076 -8.0007 -0.4811 -0.9487 -0.0609
0 -3 11 0.0395 -0.0067 -2.9902 11.0067 0.3451 0.6690 0.7071
-4 7 -4 0.1285 -3.9948 7.0083 -4.0325 -0.8102 0.3625 -0.5989

loop_
_geom_angle_atom_site_label_1
_geom_angle_atom_site_label_2
_geom_angle_atom_site_label_3
_geom_angle
H1A C1 H1B 108.0
C13 C1 H1A 109.3
C13 C1 H1B 109.3
N1 C1 H1A 109.3
N1 C1 H1B 109.3
N1 C1 C13 111.5(2)
N1 C2 C3 108.5(2)
O1 C2 C3 125.7(2)
O1 C2 N1 125.7(2)
C4 C3 C2 101.95(19)
C6 C3 C2 113.8(2)
C6 C3 C4 115.5(2)
O2 C3 C2 105.11(19)
O2 C3 C4 106.78(19)
O2 C3 C6 112.6(2)
C3 C4 H4A 111.0
C3 C4 H4B 111.0
C3 C4 C5 103.60(19)
H4A C4 H4B 109.0
C5 C4 H4A 111.0
C5 C4 H4B 111.0
C4 C5 H5 108.9
C7 C5 C4 115.8(2)
C7 C5 H5 108.9
N1 C5 C4 101.32(18)
N1 C5 H5 108.9
N1 C5 C7 112.5(2)
C3 C6 H6A 109.5
C3 C6 H6B 109.5
C3 C6 H6C 109.5
H6A C6 H6B 109.5
H6A C6 H6C 109.5
H6B C6 H6C 109.5
C8 C7 C5 119.3(2)
C8 C7 C12 119.1(2)
C12 C7 C5 121.6(2)
C7 C8 H8 119.8
C7 C8 C9 120.5(2)
C9 C8 H8 119.8
C8 C9 H9 119.9
C10 C9 C8 120.2(2)
C10 C9 H9 119.9
C9 C10 H10 120.3
C9 C10 C11 119.3(2)
C11 C10 H10 120.3
C10 C11 H11 119.7
C12 C11 C10 120.5(2)
C12 C11 H11 119.7
C7 C12 H12 119.8
C11 C12 C7 120.3(2)
C11 C12 H12 119.8
C14 C13 C1 119.0(2)
C18 C13 C1 122.7(2)
C18 C13 C14 118.2(2)
C13 C14 H14 119.3
C15 C14 C13 121.4(2)
C15 C14 H14 119.3
C14 C15 H15 120.2
C14 C15 C16 119.7(2)
C16 C15 H15 120.2
C17 C16 C15 120.1(2)
O3 C16 C15 114.9(2)
O3 C16 C17 125.0(2)
C16 C17 H17 120.3
C16 C17 C18 119.4(2)
C18 C17 H17 120.3
C13 C18 C17 121.2(2)
C13 C18 H18 119.4
C17 C18 H18 119.4
H19A C19 H19B 109.5
H19A C19 H19C 109.5
H19B C19 H19C 109.5
O3 C19 H19A 109.5
O3 C19 H19B 109.5
O3 C19 H19C 109.5
C1 N1 C5 121.66(19)
C2 N1 C1 122.6(2)
C2 N1 C5 112.4(2)
C3 O2 H2 110(2)
C16 O3 C19 117.4(2)
H10A C101 H10B 108.0
C113 C101 H10A 109.4
C113 C101 H10B 109.4
N101 C101 H10A 109.4
N101 C101 H10B 109.4
N101 C101 C113 111.2(2)
N101 C102 C103 108.5(2)
O101 C102 C103 125.8(2)
O101 C102 N101 125.6(2)
C104 C103 C102 102.52(19)
C106 C103 C102 113.0(2)
C106 C103 C104 115.0(2)
O102 C103 C102 105.64(19)
O102 C103 C104 107.1(2)
O102 C103 C106 112.6(2)
C103 C104 H10C 110.9
C103 C104 H10D 110.9
C103 C104 C105 104.03(19)
H10C C104 H10D 109.0
C105 C104 H10C 110.9
C105 C104 H10D 110.9
C104 C105 H105 109.1
C107 C105 C104 114.8(2)
C107 C105 H105 109.1
N101 C105 C104 101.49(19)
N101 C105 H105 109.1
N101 C105 C107 112.9(2)
C103 C106 H10E 109.5
C103 C106 H10F 109.5
C103 C106 H10G 109.5
H10E C106 H10F 109.5
H10E C106 H10G 109.5
H10F C106 H10G 109.5
C108 C107 C105 119.7(2)
C112 C107 C105 121.1(2)
C112 C107 C108 119.1(2)
C107 C108 H108 119.8
C109 C108 C107 120.5(2)
C109 C108 H108 119.8
C108 C109 H109 120.1
C110 C109 C108 119.9(2)
C110 C109 H109 120.1
C109 C110 H110 120.0
C109 C110 C111 120.1(2)
C111 C110 H110 120.0
C110 C111 H111 120.0
C112 C111 C110 120.0(3)
C112 C111 H111 120.0
C107 C112 H112 119.8
C111 C112 C107 120.4(2)
C111 C112 H112 119.8
C114 C113 C101 120.9(2)
C114 C113 C118 118.2(2)
C118 C113 C101 120.8(2)
C113 C114 H114 119.2
C113 C114 C115 121.5(2)
C115 C114 H114 119.2
C114 C115 H115 120.4
C114 C115 C116 119.2(2)
C116 C115 H115 120.4
C117 C116 C115 120.0(2)
O103 C116 C115 124.8(2)
O103 C116 C117 115.2(2)
C116 C117 H117 120.0
C118 C117 C116 119.9(2)
C118 C117 H117 120.0
C113 C118 H118 119.5
C117 C118 C113 121.1(2)
C117 C118 H118 119.5
H11A C119 H11B 109.5
H11A C119 H11C 109.5
H11B C119 H11C 109.5
O103 C119 H11A 109.5
O103 C119 H11B 109.5
O103 C119 H11C 109.5
C101 N101 C105 121.69(19)
C102 N101 C101 122.6(2)
C102 N101 C105 112.6(2)
C103 O102 H102 110(2)
C116 O103 C119 117.2(2)

loop_
_geom_bond_atom_site_label_1
_geom_bond_atom_site_label_2
_geom_bond_distance
C1 H1A 0.9900
C1 H1B 0.9900
C1 C13 1.515(3)
C1 N1 1.465(3)
C2 C3 1.535(3)
C2 N1 1.349(3)
C2 O1 1.238(3)
C3 C4 1.523(3)
C3 C6 1.511(3)
C3 O2 1.432(3)
C4 H4A 0.9900
C4 H4B 0.9900
C4 C5 1.534(3)
C5 H5 1.0000
C5 C7 1.517(3)
C5 N1 1.480(3)
C6 H6A 0.9800
C6 H6B 0.9800
C6 H6C 0.9800
C7 C8 1.392(3)
C7 C12 1.395(3)
C8 H8 0.9500
C8 C9 1.392(4)
C9 H9 0.9500
C9 C10 1.389(4)
C10 H10 0.9500
C10 C11 1.391(4)
C11 H11 0.9500
C11 C12 1.386(4)
C12 H12 0.9500
C13 C14 1.396(3)
C13 C18 1.390(4)
C14 H14 0.9500
C14 C15 1.380(4)
C15 H15 0.9500
C15 C16 1.396(4)
C16 C17 1.387(3)
C16 O3 1.374(3)
C17 H17 0.9500
C17 C18 1.400(4)
C18 H18 0.9500
C19 H19A 0.9800
C19 H19B 0.9800
C19 H19C 0.9800
C19 O3 1.422(3)
O2 H2 0.87(4)
C101 H10A 0.9900
C101 H10B 0.9900
C101 C113 1.511(3)
C101 N101 1.467(3)
C102 C103 1.534(3)
C102 N101 1.347(3)
C102 O101 1.237(3)
C103 C104 1.522(3)
C103 C106 1.511(3)
C103 O102 1.432(3)
C104 H10C 0.9900
C104 H10D 0.9900
C104 C105 1.534(3)
C105 H105 1.0000
C105 C107 1.515(3)
C105 N101 1.478(3)
C106 H10E 0.9800
C106 H10F 0.9800
C106 H10G 0.9800
C107 C108 1.395(3)
C107 C112 1.393(4)
C108 H108 0.9500
C108 C109 1.392(4)
C109 H109 0.9500
C109 C110 1.385(4)
C110 H110 0.9500
C110 C111 1.390(4)
C111 H111 0.9500
C111 C112 1.388(4)
C112 H112 0.9500
C113 C114 1.390(3)
C113 C118 1.395(4)
C114 H114 0.9500
C114 C115 1.390(4)
C115 H115 0.9500
C115 C116 1.392(4)
C116 C117 1.391(4)
C116 O103 1.371(3)
C117 H117 0.9500
C117 C118 1.384(4)
C118 H118 0.9500
C119 H11A 0.9800
C119 H11B 0.9800
C119 H11C 0.9800
C119 O103 1.418(3)
O102 H102 0.85(4)

loop_
_geom_hbond_atom_site_label_D
_geom_hbond_atom_site_label_H
_geom_hbond_atom_site_label_A
_geom_hbond_distance_DH
_geom_hbond_distance_HA
_geom_hbond_distance_DA
_geom_hbond_angle_DHA
O2 H2 O101 0.87(4) 1.95(4) 2.798(3) 164(3)
O102 H102 O1 0.85(4) 1.99(4) 2.814(3) 161(3)

loop_
_geom_torsion_atom_site_label_1
_geom_torsion_atom_site_label_2
_geom_torsion_atom_site_label_3
_geom_torsion_atom_site_label_4
_geom_torsion
C1 C13 C14 C15 176.9(2)
C1 C13 C18 C17 -177.8(2)
C2 C3 C4 C5 32.1(2)
C3 C2 N1 C1 -162.8(2)
C3 C2 N1 C5 -3.2(3)
C3 C4 C5 C7 -155.8(2)
C3 C4 C5 N1 -33.8(2)
C4 C5 C7 C8 -123.2(2)
C4 C5 C7 C12 56.4(3)
C4 C5 N1 C1 -176.7(2)
C4 C5 N1 C2 23.5(2)
C5 C7 C8 C9 -180.0(2)
C5 C7 C12 C11 179.2(2)
C6 C3 C4 C5 156.0(2)
C7 C5 N1 C1 -52.4(3)
C7 C5 N1 C2 147.8(2)
C7 C8 C9 C10 1.0(4)
C8 C7 C12 C11 -1.2(4)
C8 C9 C10 C11 -1.7(4)
C9 C10 C11 C12 0.9(4)
C10 C11 C12 C7 0.6(4)
C12 C7 C8 C9 0.4(4)
C13 C1 N1 C2 84.8(3)
C13 C1 N1 C5 -72.9(3)
C13 C14 C15 C16 1.3(4)
C14 C13 C18 C17 0.7(4)
C14 C15 C16 C17 0.0(4)
C14 C15 C16 O3 179.9(2)
C15 C16 C17 C18 -0.9(4)
C15 C16 O3 C19 174.6(2)
C16 C17 C18 C13 0.6(4)
C17 C16 O3 C19 -5.5(4)
C18 C13 C14 C15 -1.6(4)
N1 C1 C13 C14 -74.8(3)
N1 C1 C13 C18 103.7(3)
N1 C2 C3 C4 -18.7(2)
N1 C2 C3 C6 -143.7(2)
N1 C2 C3 O2 92.6(2)
N1 C5 C7 C8 120.9(2)
N1 C5 C7 C12 -59.5(3)
O1 C2 C3 C4 165.4(2)
O1 C2 C3 C6 40.3(3)
O1 C2 C3 O2 -83.4(3)
O1 C2 N1 C1 13.2(4)
O1 C2 N1 C5 172.8(2)
O2 C3 C4 C5 -77.9(2)
O3 C16 C17 C18 179.2(2)
C101 C113 C114 C115 -176.4(2)
C101 C113 C118 C117 175.5(2)
C102 C103 C104 C105 -29.4(2)
C103 C102 N101 C101 165.5(2)
C103 C102 N101 C105 5.2(3)
C103 C104 C105 C107 154.1(2)
C103 C104 C105 N101 32.0(2)
C104 C105 C107 C108 118.0(3)
C104 C105 C107 C112 -60.6(3)
C104 C105 N101 C101 175.8(2)
C104 C105 N101 C102 -23.7(3)
C105 C107 C108 C109 -179.0(2)
C105 C107 C112 C111 180.0(2)
C106 C103 C104 C105 -152.5(2)
C107 C105 N101 C101 52.5(3)
C107 C105 N101 C102 -147.0(2)
C107 C108 C109 C110 -1.2(4)
C108 C107 C112 C111 1.4(4)
C108 C109 C110 C111 1.7(4)
C109 C110 C111 C112 -0.7(4)
C110 C111 C112 C107 -0.9(4)
C112 C107 C108 C109 -0.4(4)
C113 C101 N101 C102 -95.3(3)
C113 C101 N101 C105 63.3(3)
C113 C114 C115 C116 0.5(4)
C114 C113 C118 C117 -1.3(4)
C114 C115 C116 C117 -0.4(4)
C114 C115 C116 O103 179.6(2)
C115 C116 C117 C118 -0.5(4)
C115 C116 O103 C119 -8.1(4)
C116 C117 C118 C113 1.3(4)
C117 C116 O103 C119 172.0(3)
C118 C113 C114 C115 0.3(4)
N101 C101 C113 C114 79.9(3)
N101 C101 C113 C118 -96.8(3)
N101 C102 C103 C104 15.8(3)
N101 C102 C103 C106 140.2(2)
N101 C102 C103 O102 -96.2(2)
N101 C105 C107 C108 -126.3(2)
N101 C105 C107 C112 55.1(3)
O101 C102 C103 C104 -167.7(2)
O101 C102 C103 C106 -43.2(3)
O101 C102 C103 O102 80.3(3)
O101 C102 N101 C101 -11.0(4)
O101 C102 N101 C105 -171.4(2)
O102 C103 C104 C105 81.5(2)
O103 C116 C117 C118 179.5(2)
